data_7008915
loop_
_publ_author_name
'Nevondo, Funzani A.'
'Crouch, Andrew M.'
'Darkwa, James'

_publ_section_title
;
 Synthesis and characterisation of thiolato Schiff base nickel(II)
 complexes. X-Ray structures of
 Ni(\h5-C5H5)(PPh3)(SC6H4N&#xE006;CHC6H4Br-4') and
 Ni(\h5-C5H5)(PBu3)(SC6H4N&#xE006;CHC6H4CH3-4')&#x200A;&#x2021;
;
_journal_issue 1
_journal_name_full 'Journal of the Chemical Society, Dalton Transactions'
_journal_page_first 43
_journal_paper_doi 10.1039/a906949f
_journal_year 2000
_chemical_formula_sum 'C36 H29 Br N Ni P S'
_chemical_formula_weight 677.25
_chemical_name_systematic
; 
 ? 
;
_space_group_IT_number 14
_symmetry_space_group_name_Hall '-P 2yn'
_symmetry_space_group_name_H-M 'P 1 21/n 1'
_atom_sites_solution_hydrogens geom
_atom_sites_solution_primary direct
_atom_sites_solution_secondary difmap
_audit_creation_method SHELXL
_cell_angle_alpha 90.00
_cell_angle_beta 102.8990(10)
_cell_angle_gamma 90.00
_cell_formula_units_Z 4
_cell_length_a 10.8322(5)
_cell_length_b 14.8477(7)
_cell_length_c 19.7415(9)
_cell_measurement_temperature 296(2)
_cell_volume 3095.0(2)
_computing_structure_refinement 'SHELXL-93 (Sheldrick, 1993)'
_computing_structure_solution 'SHELXS-86 (Sheldrick, 1990)'
_diffrn_ambient_temperature 296(2)
_diffrn_radiation_monochromator graphite
_diffrn_radiation_source 'fine-focus sealed tube'
_diffrn_radiation_type MoK\a
_diffrn_radiation_wavelength 0.71073
_diffrn_reflns_av_R_equivalents 0.0454
_diffrn_reflns_av_sigmaI/netI 0.0570
_diffrn_reflns_limit_h_max 13
_diffrn_reflns_limit_h_min -11
_diffrn_reflns_limit_k_max 19
_diffrn_reflns_limit_k_min -19
_diffrn_reflns_limit_l_max 26
_diffrn_reflns_limit_l_min -25
_diffrn_reflns_number 17906
_diffrn_reflns_theta_max 28.28
_diffrn_reflns_theta_min 1.73
_exptl_absorpt_coefficient_mu 2.063
_exptl_crystal_density_diffrn 1.453
_exptl_crystal_F_000 1384
_refine_diff_density_max 0.584
_refine_diff_density_min -0.462
_refine_diff_density_rms 0.067
_refine_ls_extinction_method none
_refine_ls_goodness_of_fit_all 0.971
_refine_ls_goodness_of_fit_obs 1.018
_refine_ls_matrix_type full
_refine_ls_number_parameters 486
_refine_ls_number_reflns 6929
_refine_ls_number_restraints 0
_refine_ls_restrained_S_all 0.971
_refine_ls_restrained_S_obs 1.018
_refine_ls_R_factor_all 0.0847
_refine_ls_R_factor_obs 0.0525
_refine_ls_shift/esd_max 0.001
_refine_ls_shift/esd_mean 0.000
_refine_ls_structure_factor_coef Fsqd
_refine_ls_weighting_details 'w=1/[\s^2^(Fo^2^)+(0.1000P)^2^+0.0000P] where P=(Fo^2^+2Fc^2^)/3'
_refine_ls_weighting_scheme calc
_refine_ls_wR_factor_all 0.1568
_refine_ls_wR_factor_obs 0.1363
_reflns_number_observed 4866
_reflns_number_total 6929
_reflns_observed_criterion >2sigma(I)
_cod_data_source_file a906949f.txt
_cod_data_source_block jd3_6
_cod_depositor_comments
;
The following automatic conversions were performed:

'_refine_ls_weighting_scheme' value 'calc
w=1/[\s^2^(Fo^2^)+(0.1000P)^2^+0.0000P] where P=(Fo^2^+2Fc^2^)/3' was
changed to 'calc'. New tag '_refine_ls_weighting_details' was
created. The value of the new tag was set to
'w=1/[\s^2^(Fo^2^)+(0.1000P)^2^+0.0000P] where P=(Fo^2^+2Fc^2^)/3'.

Automatic conversion script
Id: cif_fix_values 3143 2015-03-26 13:38:13Z robertas 
;
_cod_database_code 7008915

loop_
_symmetry_equiv_pos_as_xyz
'x, y, z'
'-x+1/2, y+1/2, -z+1/2'
'-x, -y, -z'
'x-1/2, -y-1/2, z-1/2'

loop_
_atom_site_aniso_label
_atom_site_aniso_U_11
_atom_site_aniso_U_22
_atom_site_aniso_U_33
_atom_site_aniso_U_23
_atom_site_aniso_U_13
_atom_site_aniso_U_12
Ni 0.0348(3) 0.0437(3) 0.0315(2) -0.0038(2) 0.0025(2) 0.0006(2)
Br1 0.0821(4) 0.0819(4) 0.0486(3) -0.0140(2) -0.0116(2) -0.0113(3)
P1 0.0359(5) 0.0390(5) 0.0375(4) -0.0056(4) 0.0035(3) 0.0000(4)
S1 0.0506(6) 0.0761(7) 0.0340(5) -0.0076(4) 0.0072(4) -0.0174(5)
N1 0.061(2) 0.060(2) 0.037(2) -0.0021(15) 0.0014(14) -0.012(2)
C1 0.054(2) 0.052(2) 0.034(2) -0.006(2) -0.004(2) -0.001(2)
C2 0.071(3) 0.084(3) 0.052(2) -0.012(2) 0.014(2) -0.038(3)
C3 0.077(3) 0.074(3) 0.034(2) -0.007(2) 0.016(2) -0.026(2)
C4 0.049(2) 0.045(2) 0.039(2) -0.002(2) 0.006(2) -0.002(2)
C5 0.053(3) 0.084(3) 0.053(2) -0.013(2) 0.017(2) -0.012(2)
C6 0.072(3) 0.084(3) 0.035(2) -0.012(2) 0.014(2) -0.002(2)
C7 0.049(2) 0.052(2) 0.044(2) -0.003(2) 0.001(2) -0.003(2)
C8 0.053(2) 0.049(2) 0.032(2) -0.003(2) 0.0008(15) -0.003(2)
C9 0.068(3) 0.060(3) 0.044(2) -0.002(2) 0.010(2) -0.023(2)
C10 0.070(3) 0.064(3) 0.030(2) -0.001(2) 0.007(2) -0.017(2)
C11 0.047(2) 0.054(2) 0.032(2) -0.004(2) 0.0053(15) 0.001(2)
C12 0.055(2) 0.068(3) 0.038(2) 0.000(2) 0.012(2) -0.020(2)
C13 0.060(2) 0.066(3) 0.030(2) 0.003(2) 0.007(2) -0.015(2)
C14 0.039(2) 0.078(3) 0.082(3) -0.009(3) 0.015(2) -0.001(2)
C15 0.047(3) 0.085(4) 0.057(3) -0.004(2) -0.007(2) 0.017(2)
C16 0.064(3) 0.060(3) 0.078(3) 0.000(3) 0.007(3) 0.019(2)
C17 0.059(3) 0.070(3) 0.061(3) -0.026(2) 0.007(2) 0.012(2)
C18 0.051(3) 0.099(4) 0.050(3) -0.003(3) 0.023(2) 0.017(3)
C191 0.047(2) 0.041(2) 0.051(2) -0.009(2) 0.004(2) 0.006(2)
C192 0.050(3) 0.057(3) 0.095(4) -0.024(2) 0.004(2) 0.002(2)
C193 0.061(3) 0.052(3) 0.113(4) -0.029(3) 0.003(3) -0.007(2)
C194 0.083(4) 0.058(3) 0.083(4) -0.023(3) 0.001(3) 0.000(3)
C195 0.082(4) 0.059(3) 0.081(3) -0.010(2) 0.031(3) 0.016(3)
C196 0.063(3) 0.057(3) 0.061(3) -0.011(2) 0.016(2) 0.001(2)
C201 0.033(2) 0.049(2) 0.044(2) -0.011(2) 0.0068(15) -0.0013(15)
C202 0.045(2) 0.053(2) 0.050(2) -0.011(2) 0.005(2) -0.004(2)
C203 0.063(3) 0.056(3) 0.066(3) -0.014(2) 0.025(2) -0.015(2)
C204 0.035(2) 0.073(3) 0.088(3) -0.031(3) 0.018(2) -0.011(2)
C205 0.038(2) 0.079(3) 0.080(3) -0.016(3) 0.004(2) 0.005(2)
C206 0.040(2) 0.060(3) 0.065(3) -0.007(2) 0.005(2) 0.003(2)
C211 0.044(2) 0.046(2) 0.041(2) 0.000(2) 0.0009(15) -0.005(2)
C212 0.105(4) 0.051(3) 0.061(3) 0.000(2) -0.002(3) -0.008(3)
C213 0.147(6) 0.072(4) 0.069(4) 0.027(3) -0.013(3) -0.030(4)
C214 0.123(5) 0.107(5) 0.044(3) 0.007(3) -0.002(3) -0.048(4)
C215 0.096(4) 0.088(4) 0.042(2) -0.010(3) 0.000(2) -0.011(3)
C216 0.076(3) 0.062(3) 0.037(2) -0.005(2) 0.001(2) -0.001(2)

loop_
_atom_site_label
_atom_site_type_symbol
_atom_site_fract_x
_atom_site_fract_y
_atom_site_fract_z
_atom_site_U_iso_or_equiv
_atom_site_thermal_displace_type
_atom_site_occupancy
_atom_site_calc_flag
_atom_site_refinement_flags
_atom_site_disorder_group
Ni Ni 0.43203(4) 0.28509(3) 0.12413(2) 0.03748(15) Uani 1 d . .
Br1 Br 1.05952(5) 0.67542(4) 0.75715(2) 0.0750(2) Uani 1 d . .
P1 P 0.26839(8) 0.35731(6) 0.06957(4) 0.0382(2) Uani 1 d . .
S1 S 0.36761(10) 0.29383(8) 0.22112(5) 0.0539(3) Uani 1 d . .
N1 N 0.7306(3) 0.4756(2) 0.4555(2) 0.0538(8) Uani 1 d . .
C1 C 0.9527(4) 0.6128(3) 0.6826(2) 0.0489(9) Uani 1 d . .
C2 C 0.9856(5) 0.6073(4) 0.6193(2) 0.0688(14) Uani 1 d . .
H2 H 1.0527(41) 0.6372(30) 0.6136(21) 0.055(12) Uiso 1 d . .
C3 C 0.9046(5) 0.5653(3) 0.5646(2) 0.0613(12) Uani 1 d . .
H3 H 0.9297(38) 0.5554(28) 0.5229(23) 0.058(12) Uiso 1 d . .
C4 C 0.7937(4) 0.5277(3) 0.5729(2) 0.0453(8) Uani 1 d . .
C5 C 0.7641(5) 0.5316(4) 0.6374(2) 0.0625(12) Uani 1 d . .
H5 H 0.6904(45) 0.5129(34) 0.6449(24) 0.074(15) Uiso 1 d . .
C6 C 0.8444(5) 0.5750(3) 0.6920(2) 0.0633(12) Uani 1 d . .
H6 H 0.8193(41) 0.5829(31) 0.7313(25) 0.067(13) Uiso 1 d . .
C7 C 0.7056(4) 0.4842(3) 0.5145(2) 0.0496(9) Uani 1 d . .
H7 H 0.6268(43) 0.4645(30) 0.5223(23) 0.067(14) Uiso 1 d . .
C8 C 0.6420(4) 0.4319(3) 0.4010(2) 0.0462(9) Uani 1 d . .
C9 C 0.6514(4) 0.4493(3) 0.3334(2) 0.0578(11) Uani 1 d . .
H9 H 0.7053(52) 0.4959(40) 0.3254(28) 0.096(18) Uiso 1 d . .
C10 C 0.5701(4) 0.4093(3) 0.2776(2) 0.0552(11) Uani 1 d . .
H10 H 0.5723(37) 0.4235(27) 0.2379(22) 0.050(11) Uiso 1 d . .
C11 C 0.4791(4) 0.3487(3) 0.2872(2) 0.0450(8) Uani 1 d . .
C12 C 0.4729(4) 0.3290(3) 0.3556(2) 0.0532(10) Uani 1 d . .
H12 H 0.4115(44) 0.2904(31) 0.3610(24) 0.063(13) Uiso 1 d . .
C13 C 0.5519(4) 0.3708(3) 0.4110(2) 0.0526(10) Uani 1 d . .
H13 H 0.5415(38) 0.3575(28) 0.4578(22) 0.057(11) Uiso 1 d . .
C14 C 0.6202(4) 0.2959(4) 0.1116(3) 0.0659(12) Uani 1 d . .
H14 H 0.6635(45) 0.3507(35) 0.1210(24) 0.071(15) Uiso 1 d . .
C15 C 0.6123(4) 0.2327(4) 0.1620(3) 0.0663(13) Uani 1 d . .
H15 H 0.6545(41) 0.2344(30) 0.2080(24) 0.060(12) Uiso 1 d . .
C16 C 0.5349(5) 0.1600(4) 0.1307(3) 0.0688(13) Uani 1 d . .
H16 H 0.5130(54) 0.1145(39) 0.1552(28) 0.093(19) Uiso 1 d . .
C17 C 0.4878(5) 0.1801(4) 0.0631(3) 0.0645(13) Uani 1 d . .
H17 H 0.4361(41) 0.1462(31) 0.0301(24) 0.062(12) Uiso 1 d . .
C18 C 0.5369(4) 0.2656(4) 0.0498(3) 0.0650(13) Uani 1 d . .
H18 H 0.5219(49) 0.2908(34) 0.0121(28) 0.075(17) Uiso 1 d . .
C191 C 0.2650(4) 0.4695(3) 0.1069(2) 0.0475(9) Uani 1 d . .
C192 C 0.3734(5) 0.5209(3) 0.1148(3) 0.0691(13) Uani 1 d . .
H192 H 0.4377(48) 0.5004(37) 0.1046(28) 0.081(18) Uiso 1 d . .
C193 C 0.3829(5) 0.6050(3) 0.1454(3) 0.0777(15) Uani 1 d . .
H193 H 0.4622(52) 0.6399(40) 0.1531(28) 0.094(17) Uiso 1 d . .
C194 C 0.2839(5) 0.6358(4) 0.1716(3) 0.0775(15) Uani 1 d . .
H194 H 0.2863(49) 0.6953(37) 0.1982(28) 0.088(16) Uiso 1 d . .
C195 C 0.1749(6) 0.5875(3) 0.1633(3) 0.0719(14) Uani 1 d . .
H195 H 0.1050(49) 0.6091(36) 0.1776(26) 0.082(16) Uiso 1 d . .
C196 C 0.1642(5) 0.5028(3) 0.1303(2) 0.0599(11) Uani 1 d . .
H196 H 0.0840(44) 0.4714(32) 0.1236(23) 0.068(14) Uiso 1 d . .
C201 C 0.1163(3) 0.3019(3) 0.0678(2) 0.0425(8) Uani 1 d . .
C202 C 0.1123(4) 0.2237(3) 0.1052(2) 0.0504(9) Uani 1 d . .
H202 H 0.1851(37) 0.2011(25) 0.1364(20) 0.042(10) Uiso 1 d . .
C203 C -0.0021(5) 0.1791(3) 0.1012(3) 0.0600(11) Uani 1 d . .
H203 H -0.0015(41) 0.1257(31) 0.1322(21) 0.059(12) Uiso 1 d . .
C204 C -0.1118(4) 0.2126(4) 0.0597(3) 0.0647(13) Uani 1 d . .
H204 H -0.1830(40) 0.1808(25) 0.0573(19) 0.043(10) Uiso 1 d . .
C205 C -0.1082(4) 0.2900(4) 0.0223(3) 0.0669(13) Uani 1 d . .
H205 H -0.1784(45) 0.3128(30) -0.0080(24) 0.065(13) Uiso 1 d . .
C206 C 0.0041(4) 0.3348(3) 0.0255(2) 0.0560(10) Uani 1 d . .
H206 H 0.0116(49) 0.3994(36) 0.0026(26) 0.089(16) Uiso 1 d . .
C211 C 0.2548(3) 0.3789(3) -0.0232(2) 0.0448(8) Uani 1 d . .
C212 C 0.2323(6) 0.4616(4) -0.0538(3) 0.0752(14) Uani 1 d . .
H212 H 0.2129(35) 0.5051(27) -0.0278(20) 0.041(10) Uiso 1 d . .
C213 C 0.2140(7) 0.4719(5) -0.1256(3) 0.102(2) Uani 1 d . .
H213 H 0.1900(64) 0.5329(50) -0.1360(36) 0.128(24) Uiso 1 d . .
C214 C 0.2239(6) 0.3997(5) -0.1657(3) 0.095(2) Uani 1 d . .
H214 H 0.2360(56) 0.4026(40) -0.2097(34) 0.108(20) Uiso 1 d . .
C215 C 0.2463(6) 0.3161(4) -0.1374(2) 0.0777(15) Uani 1 d . .
H215 H 0.2569(52) 0.2565(45) -0.1667(30) 0.111(21) Uiso 1 d . .
C216 C 0.2608(5) 0.3058(3) -0.0658(2) 0.0604(11) Uani 1 d . .
H216 H 0.2652(49) 0.2442(40) -0.0472(27) 0.089(17) Uiso 1 d . .

loop_
_atom_type_symbol
_atom_type_description
_atom_type_scat_dispersion_real
_atom_type_scat_dispersion_imag
_atom_type_scat_source
C C 0.0033 0.0016 'International Tables Vol C Tables 4.2.6.8 and 6.1.1.4'
H H 0.0000 0.0000 'International Tables Vol C Tables 4.2.6.8 and 6.1.1.4'
N N 0.0061 0.0033 'International Tables Vol C Tables 4.2.6.8 and 6.1.1.4'
P P 0.1023 0.0942 'International Tables Vol C Tables 4.2.6.8 and 6.1.1.4'
S S 0.1246 0.1234 'International Tables Vol C Tables 4.2.6.8 and 6.1.1.4'
Ni Ni 0.3393 1.1124 'International Tables Vol C Tables 4.2.6.8 and 6.1.1.4'
Br Br -0.2901 2.4595 'International Tables Vol C Tables 4.2.6.8 and 6.1.1.4'

loop_
_geom_angle_atom_site_label_1
_geom_angle_atom_site_label_2
_geom_angle_atom_site_label_3
_geom_angle
_geom_angle_site_symmetry_1
_geom_angle_site_symmetry_3
_geom_angle_publ_flag
C18 Ni C15 65.3(2) . . ?
C18 Ni C14 39.7(2) . . ?
C15 Ni C14 38.5(2) . . ?
C18 Ni C17 39.5(2) . . ?
C15 Ni C17 64.5(2) . . ?
C14 Ni C17 65.7(2) . . ?
C18 Ni P1 103.7(2) . . ?
C15 Ni P1 166.4(2) . . ?
C14 Ni P1 127.9(2) . . ?
C17 Ni P1 112.77(14) . . ?
C18 Ni C16 64.1(2) . . ?
C15 Ni C16 39.1(2) . . ?
C14 Ni C16 64.7(2) . . ?
C17 Ni C16 36.7(2) . . ?
P1 Ni C16 145.04(14) . . ?
C18 Ni S1 164.79(15) . . ?
C15 Ni S1 99.53(15) . . ?
C14 Ni S1 127.14(15) . . ?
C17 Ni S1 136.4(2) . . ?
P1 Ni S1 91.18(4) . . ?
C16 Ni S1 105.1(2) . . ?
C191 P1 C211 103.8(2) . . ?
C191 P1 C201 108.5(2) . . ?
C211 P1 C201 100.8(2) . . ?
C191 P1 Ni 110.04(12) . . ?
C211 P1 Ni 117.55(13) . . ?
C201 P1 Ni 115.06(13) . . ?
C11 S1 Ni 112.04(13) . . ?
C7 N1 C8 119.8(4) . . ?
C6 C1 C2 120.6(4) . . ?
C6 C1 Br1 119.7(3) . . ?
C2 C1 Br1 119.7(3) . . ?
C1 C2 C3 119.3(4) . . ?
C4 C3 C2 120.8(4) . . ?
C3 C4 C5 119.0(4) . . ?
C3 C4 C7 121.2(3) . . ?
C5 C4 C7 119.8(4) . . ?
C4 C5 C6 120.1(4) . . ?
C1 C6 C5 120.1(4) . . ?
N1 C7 C4 122.3(4) . . ?
C13 C8 C9 117.9(3) . . ?
C13 C8 N1 124.7(3) . . ?
C9 C8 N1 117.4(4) . . ?
C10 C9 C8 121.1(4) . . ?
C11 C10 C9 121.2(4) . . ?
C10 C11 C12 117.3(3) . . ?
C10 C11 S1 126.3(3) . . ?
C12 C11 S1 116.4(3) . . ?
C13 C12 C11 121.2(4) . . ?
C12 C13 C8 121.1(3) . . ?
C15 C14 C18 105.9(5) . . ?
C15 C14 Ni 69.4(3) . . ?
C18 C14 Ni 68.4(3) . . ?
C14 C15 C16 109.2(5) . . ?
C14 C15 Ni 72.1(3) . . ?
C16 C15 Ni 73.3(3) . . ?
C17 C16 C15 108.4(5) . . ?
C17 C16 Ni 70.9(3) . . ?
C15 C16 Ni 67.5(3) . . ?
C16 C17 C18 107.8(5) . . ?
C16 C17 Ni 72.3(3) . . ?
C18 C17 Ni 67.6(2) . . ?
C14 C18 C17 108.4(5) . . ?
C14 C18 Ni 71.9(3) . . ?
C17 C18 Ni 72.9(3) . . ?
C196 C191 C192 119.0(4) . . ?
C196 C191 P1 123.7(3) . . ?
C192 C191 P1 117.2(3) . . ?
C191 C192 C193 121.9(5) . . ?
C194 C193 C192 118.6(5) . . ?
C195 C194 C193 120.7(5) . . ?
C194 C195 C196 120.4(5) . . ?
C191 C196 C195 119.2(5) . . ?
C202 C201 C206 119.0(4) . . ?
C202 C201 P1 120.1(3) . . ?
C206 C201 P1 120.8(3) . . ?
C201 C202 C203 120.2(4) . . ?
C204 C203 C202 120.0(5) . . ?
C205 C204 C203 119.9(4) . . ?
C204 C205 C206 120.8(5) . . ?
C205 C206 C201 120.0(5) . . ?
C212 C211 C216 117.7(4) . . ?
C212 C211 P1 124.5(3) . . ?
C216 C211 P1 117.8(3) . . ?
C211 C212 C213 121.2(5) . . ?
C214 C213 C212 119.8(6) . . ?
C213 C214 C215 120.8(5) . . ?
C214 C215 C216 119.1(5) . . ?
C211 C216 C215 121.3(5) . . ?

loop_
_geom_bond_atom_site_label_1
_geom_bond_atom_site_label_2
_geom_bond_distance
_geom_bond_site_symmetry_2
_geom_bond_publ_flag
Ni C18 2.067(4) . ?
Ni C15 2.080(4) . ?
Ni C14 2.114(5) . ?
Ni C17 2.138(4) . ?
Ni P1 2.1447(10) . ?
Ni C16 2.156(5) . ?
Ni S1 2.1834(10) . ?
Br1 C1 1.900(4) . ?
P1 C191 1.826(4) . ?
P1 C211 1.833(4) . ?
P1 C201 1.835(4) . ?
S1 C11 1.766(4) . ?
N1 C7 1.261(5) . ?
N1 C8 1.427(4) . ?
C1 C6 1.350(6) . ?
C1 C2 1.376(6) . ?
C2 C3 1.380(6) . ?
C3 C4 1.368(6) . ?
C4 C5 1.382(6) . ?
C4 C7 1.471(5) . ?
C5 C6 1.383(6) . ?
C8 C13 1.379(5) . ?
C8 C9 1.385(5) . ?
C9 C10 1.383(6) . ?
C10 C11 1.379(6) . ?
C11 C12 1.398(5) . ?
C12 C13 1.377(5) . ?
C14 C15 1.384(7) . ?
C14 C18 1.419(7) . ?
C15 C16 1.420(7) . ?
C16 C17 1.353(7) . ?
C17 C18 1.422(8) . ?
C191 C196 1.370(6) . ?
C191 C192 1.380(6) . ?
C192 C193 1.381(6) . ?
C193 C194 1.369(7) . ?
C194 C195 1.359(7) . ?
C195 C196 1.408(7) . ?
C201 C202 1.382(6) . ?
C201 C206 1.400(5) . ?
C202 C203 1.393(6) . ?
C203 C204 1.377(7) . ?
C204 C205 1.372(8) . ?
C205 C206 1.375(6) . ?
C211 C212 1.367(6) . ?
C211 C216 1.384(6) . ?
C212 C213 1.394(8) . ?
C213 C214 1.351(9) . ?
C214 C215 1.362(8) . ?
C215 C216 1.394(6) . ?
